data_7223299
loop_
_publ_author_name
'Maurya, Mannar R.'
'Saini, Neeraj'
'Avecilla, Fernando'

_publ_section_title
;
 Effect of N-based additive on the optimization of liquid phase oxidation
 of bicyclic, cyclic and aromatic alcohols catalyzed by
 dioxidomolybdenum(VI) and oxidoperoxidomolybdenum(VI) complexes
;
_journal_name_full 'RSC Adv.'
_journal_paper_doi 10.1039/C5RA16490G
_journal_year 2015
_chemical_formula_moiety 'C24 H21 Mo N3 O7 S, C2 H6 O S'
_chemical_formula_sum 'C26 H27 Mo N3 O8 S2'
_chemical_formula_weight 669.57
_chemical_name_systematic
; 
 ? 
;
_space_group_IT_number 2
_symmetry_cell_setting triclinic
_symmetry_space_group_name_Hall '-P 1'
_symmetry_space_group_name_H-M 'P -1'
_atom_sites_solution_hydrogens geom
_atom_sites_solution_primary direct
_atom_sites_solution_secondary difmap
_audit_creation_method SHELXL-97
_audit_update_record
;
2015-10-29 deposited with the CCDC.
2015-11-16 downloaded from the CCDC.
;
_cell_angle_alpha 89.199(5)
_cell_angle_beta 69.782(4)
_cell_angle_gamma 61.016(4)
_cell_formula_units_Z 2
_cell_length_a 11.771(2)
_cell_length_b 11.984(2)
_cell_length_c 12.499(2)
_cell_measurement_reflns_used 20907
_cell_measurement_temperature 293(2)
_cell_measurement_theta_max 50.560
_cell_measurement_theta_min 4.787
_cell_volume 1421.8(4)
_computing_cell_refinement ' SAINT V7.68A (Bruker: Madison, 2009 ) in Apex2 suite.'
_computing_data_collection 'Apex2, Bruker Instrument Service v2010, 1-2'
_computing_data_reduction 'SAINT and XPREP Version 2008/2 (Sheldrick, Bruker AXS Inc.)'
_computing_molecular_graphics 'Bruker SHELXTL'
_computing_publication_material 'Bruker SHELXTL'
_computing_structure_refinement 'XL Version 2008/4 (George M. Sheldrick, Acta Cryst. (2008). A64, 112-122)'
_computing_structure_solution 'XS Version 2008/1 (George M. Sheldrick, Acta Cryst. (2008). A64, 112-122) '
_diffrn_ambient_temperature 293(2)
_diffrn_measured_fraction_theta_full 0.983
_diffrn_measured_fraction_theta_max 0.975
_diffrn_measurement_device_type 'CCD area detector'
_diffrn_measurement_method 'phi and omega scans'
_diffrn_radiation_monochromator graphite
_diffrn_radiation_source 'fine-focus sealed tube'
_diffrn_radiation_type MoK\a
_diffrn_radiation_wavelength 0.71073
_diffrn_reflns_av_R_equivalents 0.0327
_diffrn_reflns_av_unetI/netI 0.0459
_diffrn_reflns_limit_h_max 12
_diffrn_reflns_limit_h_min -15
_diffrn_reflns_limit_k_max 9
_diffrn_reflns_limit_k_min -15
_diffrn_reflns_limit_l_max 14
_diffrn_reflns_limit_l_min -16
_diffrn_reflns_number 20754
_diffrn_reflns_theta_full 25.00
_diffrn_reflns_theta_max 27.89
_diffrn_reflns_theta_min 2.19
_exptl_absorpt_coefficient_mu 0.661
_exptl_absorpt_correction_T_max 0.9368
_exptl_absorpt_correction_T_min 0.8264
_exptl_absorpt_correction_type multi-scan
_exptl_absorpt_process_details SADABS
_exptl_crystal_colour yellow
_exptl_crystal_density_diffrn 1.564
_exptl_crystal_density_method 'not measured'
_exptl_crystal_description prism
_exptl_crystal_F_000 684
_exptl_crystal_size_max 0.30
_exptl_crystal_size_mid 0.20
_exptl_crystal_size_min 0.10
_refine_diff_density_max 0.787
_refine_diff_density_min -0.362
_refine_diff_density_rms 0.067
_refine_ls_extinction_method none
_refine_ls_goodness_of_fit_ref 1.035
_refine_ls_hydrogen_treatment mixed
_refine_ls_matrix_type full
_refine_ls_number_parameters 454
_refine_ls_number_reflns 6632
_refine_ls_number_restraints 75
_refine_ls_restrained_S_all 1.037
_refine_ls_R_factor_all 0.0566
_refine_ls_R_factor_gt 0.0377
_refine_ls_shift/su_max 0.002
_refine_ls_shift/su_mean 0.000
_refine_ls_structure_factor_coef Fsqd
_refine_ls_weighting_details 'calc w=1/[\s^2^(Fo^2^)+(0.0396P)^2^+0.4986P] where P=(Fo^2^+2Fc^2^)/3'
_refine_ls_weighting_scheme calc
_refine_ls_wR_factor_gt 0.0832
_refine_ls_wR_factor_ref 0.0913
_reflns_number_gt 5145
_reflns_number_total 6632
_reflns_threshold_expression >2sigma(I)
_cod_data_source_file c5ra16490g2.cif
_cod_data_source_block compound1a
_cod_depositor_comments
;
The following automatic conversions were performed:

'_symmetry_cell_setting' value 'Triclinic' changed to 'triclinic'
according to
/usr/data/users/saulius/crontab/automatic-downloads/rss-feeds/RSC/lib/dictionaries/cif_core.dic
dictionary named 'cif_core.dic' version 2.4.2 from 2011-04-26.

Automatic conversion script
Id: cif_fix_values 4268 2015-11-12 08:31:59Z antanas 
;
_cod_original_sg_symbol_Hall -P1
_cod_original_sg_symbol_H-M P-1
_cod_database_code 7223299

loop_
_symmetry_equiv_pos_as_xyz
'x, y, z'
'-x, -y, -z'

loop_
_atom_site_label
_atom_site_type_symbol
_atom_site_fract_x
_atom_site_fract_y
_atom_site_fract_z
_atom_site_U_iso_or_equiv
_atom_site_adp_type
_atom_site_occupancy
_atom_site_symmetry_multiplicity
_atom_site_calc_flag
_atom_site_refinement_flags
_atom_site_disorder_assembly
_atom_site_disorder_group
Mo1 Mo 0.86990(2) 0.29204(2) 0.640732(19) 0.03559(9) Uani 1 1 d . A .
S1A S 0.79015(8) 0.29015(8) 0.41200(6) 0.0424(3) Uani 0.915(2) 1 d PDU A 1
S1B S 0.6748(10) 0.2931(8) 0.4847(7) 0.052(3) Uani 0.085(2) 1 d PDU A 2
O1 O 0.85432(19) 0.45963(17) 0.61372(15) 0.0399(4) Uani 1 1 d . . .
N1 N 0.6515(2) 0.43156(19) 0.77253(17) 0.0312(5) Uani 1 1 d . . .
C1 C 0.6021(3) 0.5566(2) 0.8114(2) 0.0311(5) Uani 1 1 d . . .
O1S O 0.5354(4) 0.8058(4) 0.5697(3) 0.1234(12) Uani 1 1 d DU . .
C1S C 0.7552(6) 0.6388(5) 0.3934(5) 0.143(2) Uani 1 1 d DU . .
H1SC H 0.8199 0.6056 0.3412 0.214 Uiso 1 1 d R B .
H1SB H 0.6762 0.6810 0.3833 0.214 Uiso 1 1 d RD . .
H1SA H 0.7432 0.5789 0.4256 0.214 Uiso 1 1 d R . .
O2 O 0.79653(19) 0.17654(17) 0.68776(17) 0.0450(5) Uani 1 1 d . . .
N2 N 0.4198(2) 0.5244(2) 0.87751(18) 0.0352(5) Uani 1 1 d . . .
C2 C 0.5369(3) 0.4166(2) 0.8147(2) 0.0304(5) Uani 1 1 d . . .
S2A S 0.6110(5) 0.7958(4) 0.4537(4) 0.0666(16) Uani 0.227(3) 1 d PDU B 1
S2B S 0.68795(17) 0.76180(17) 0.50617(13) 0.0874(6) Uani 0.773(3) 1 d PDU B 2
C2S C 0.6975(4) 0.8798(4) 0.4271(4) 0.0979(15) Uani 1 1 d DU . .
H6S H 0.7719 0.8669 0.3853 0.147 Uiso 1 1 d R B .
H5S H 0.6295 0.8884 0.3832 0.147 Uiso 1 1 d R . .
H4S H 0.6210 0.9645 0.5073 0.147 Uiso 1 1 d R . .
N3 N 0.4625(2) 0.61391(19) 0.87315(17) 0.0321(5) Uani 1 1 d . . .
O3 O 1.0052(2) 0.19836(19) 0.51368(16) 0.0492(5) Uani 1 1 d . . .
C3 C 0.3577(3) 0.7490(2) 0.9155(2) 0.0317(5) Uani 1 1 d . . .
O4 O 0.9453(2) 0.2732(2) 0.73831(17) 0.0514(5) Uani 1 1 d . . .
C4 C 0.3578(3) 0.8365(3) 0.8430(2) 0.0371(6) Uani 1 1 d . . .
H4 H 0.419(3) 0.813(3) 0.771(2) 0.037(7) Uiso 1 1 d . . .
O5 O 0.7262(2) 0.34881(18) 0.54023(16) 0.0455(5) Uani 1 1 d DU . .
C5 C 0.2550(3) 0.9659(3) 0.8834(2) 0.0385(6) Uani 1 1 d . . .
H5 H 0.247(3) 1.022(3) 0.835(2) 0.044(8) Uiso 1 1 d . . .
O6 O -0.0509(2) 1.1867(2) 1.13684(19) 0.0599(6) Uani 1 1 d . . .
C6 C 0.1538(3) 1.0074(2) 0.9958(2) 0.0357(6) Uani 1 1 d . . .
O7 O 0.0598(2) 1.22229(19) 0.9667(2) 0.0585(6) Uani 1 1 d . . .
C7 C 0.0428(3) 1.1469(3) 1.0425(3) 0.0437(7) Uani 1 1 d . . .
C8 C 0.1546(3) 0.9172(3) 1.0667(2) 0.0400(6) Uani 1 1 d . . .
H8 H 0.094(3) 0.938(3) 1.140(2) 0.039(8) Uiso 1 1 d . . .
C9 C 0.2569(3) 0.7873(3) 1.0267(2) 0.0368(6) Uani 1 1 d . . .
H9 H 0.254(3) 0.733(3) 1.071(2) 0.037(8) Uiso 1 1 d . . .
C10 C 0.5443(3) 0.2937(2) 0.7932(2) 0.0340(6) Uani 1 1 d . . .
C11 C 0.4219(3) 0.2868(3) 0.8366(3) 0.0430(7) Uani 1 1 d . . .
H11 H 0.344(3) 0.358(3) 0.876(2) 0.035(8) Uiso 1 1 d . . .
C12 C 0.4251(4) 0.1725(3) 0.8208(3) 0.0529(8) Uani 1 1 d . . .
H12 H 0.332(4) 0.175(3) 0.854(3) 0.069(10) Uiso 1 1 d . . .
C13 C 0.5520(4) 0.0611(3) 0.7585(3) 0.0576(9) Uani 1 1 d . . .
H13 H 0.553(3) -0.012(3) 0.745(2) 0.050(8) Uiso 1 1 d . . .
C14 C 0.6742(4) 0.0646(3) 0.7137(3) 0.0501(8) Uani 1 1 d . . .
H14 H 0.760(4) -0.005(3) 0.678(3) 0.061(10) Uiso 1 1 d . . .
C15 C 0.6724(3) 0.1803(2) 0.7305(2) 0.0369(6) Uani 1 1 d . . .
C16 C 0.6902(3) 0.6138(2) 0.7919(2) 0.0331(6) Uani 1 1 d . . .
C17 C 0.6559(3) 0.7176(3) 0.8712(2) 0.0398(6) Uani 1 1 d . . .
H17 H 0.576(3) 0.748(2) 0.938(2) 0.032(7) Uiso 1 1 d . . .
C18 C 0.7410(3) 0.7697(3) 0.8511(3) 0.0494(8) Uani 1 1 d . . .
H18 H 0.712(3) 0.842(3) 0.903(2) 0.046(8) Uiso 1 1 d . . .
C19 C 0.8611(3) 0.7204(3) 0.7496(3) 0.0511(8) Uani 1 1 d . . .
H19 H 0.917(3) 0.756(3) 0.737(2) 0.045(8) Uiso 1 1 d . . .
C20 C 0.8969(3) 0.6184(3) 0.6716(3) 0.0449(7) Uani 1 1 d . . .
H20 H 0.970(3) 0.590(3) 0.606(3) 0.050(9) Uiso 1 1 d . . .
C21 C 0.8146(3) 0.5610(2) 0.6921(2) 0.0346(6) Uani 1 1 d . . .
C22 C 0.8115(6) 0.1334(4) 0.4055(4) 0.0697(11) Uani 1 1 d DU . .
H22C H 0.826(4) 0.099(4) 0.335(3) 0.078(11) Uiso 1 1 d . . .
H22B H 0.885(5) 0.083(4) 0.428(4) 0.094(16) Uiso 1 1 d . . .
H22A H 0.728(5) 0.135(4) 0.451(4) 0.105(16) Uiso 1 1 d . . .
C23 C 0.6454(5) 0.3688(4) 0.3680(4) 0.0662(10) Uani 1 1 d DU . .
H23C H 0.569(5) 0.355(4) 0.414(4) 0.101(15) Uiso 1 1 d . . .
H23B H 0.614(4) 0.461(4) 0.380(3) 0.077(12) Uiso 1 1 d . . .
H23A H 0.678(4) 0.343(4) 0.297(4) 0.088(14) Uiso 1 1 d . . .
C24 C -0.0464(5) 1.3625(4) 1.0028(4) 0.0950(15) Uani 1 1 d . . .
H24A H -0.1134 1.3835 0.9677 0.142 Uiso 1 1 calc R . .
H24B H -0.0006 1.4117 0.9784 0.142 Uiso 1 1 calc R . .
H24C H -0.0942 1.3835 1.0857 0.142 Uiso 1 1 calc R . .

loop_
_atom_site_aniso_label
_atom_site_aniso_U_11
_atom_site_aniso_U_22
_atom_site_aniso_U_33
_atom_site_aniso_U_23
_atom_site_aniso_U_13
_atom_site_aniso_U_12
Mo1 0.02847(14) 0.03778(13) 0.03086(14) 0.00404(9) -0.00473(10) -0.01446(11)
S1A 0.0438(5) 0.0509(5) 0.0317(4) 0.0036(3) -0.0096(4) -0.0269(4)
S1B 0.058(6) 0.059(5) 0.039(5) 0.005(4) -0.013(4) -0.033(4)
O1 0.0377(11) 0.0443(10) 0.0300(10) 0.0029(8) -0.0007(8) -0.0236(9)
N1 0.0295(12) 0.0355(11) 0.0267(11) 0.0062(9) -0.0071(9) -0.0177(10)
C1 0.0292(14) 0.0376(13) 0.0234(12) 0.0037(10) -0.0058(11) -0.0176(12)
O1S 0.099(2) 0.144(3) 0.094(2) 0.035(2) 0.0085(19) -0.069(2)
C1S 0.115(4) 0.071(3) 0.165(5) 0.014(3) -0.015(4) -0.019(3)
O2 0.0363(11) 0.0358(10) 0.0497(12) 0.0074(9) -0.0066(9) -0.0157(9)
N2 0.0321(12) 0.0367(11) 0.0365(12) 0.0055(9) -0.0078(10) -0.0210(10)
C2 0.0296(14) 0.0348(13) 0.0252(12) 0.0073(10) -0.0081(11) -0.0168(12)
S2A 0.059(3) 0.073(3) 0.064(3) 0.016(2) -0.028(2) -0.029(2)
S2B 0.0917(12) 0.1291(13) 0.0803(10) 0.0607(9) -0.0541(9) -0.0714(11)
C2S 0.061(3) 0.095(3) 0.120(4) 0.020(3) -0.008(3) -0.046(2)
N3 0.0272(12) 0.0323(11) 0.0318(11) 0.0024(9) -0.0052(9) -0.0158(10)
O3 0.0368(12) 0.0480(11) 0.0414(11) -0.0010(9) -0.0006(9) -0.0158(10)
C3 0.0256(13) 0.0357(13) 0.0289(13) -0.0003(10) -0.0052(11) -0.0156(11)
O4 0.0402(12) 0.0690(14) 0.0425(12) 0.0152(10) -0.0162(10) -0.0262(11)
C4 0.0345(16) 0.0412(15) 0.0297(15) 0.0023(12) -0.0007(12) -0.0228(13)
O5 0.0437(12) 0.0498(11) 0.0350(10) -0.0011(8) -0.0143(9) -0.0185(10)
C5 0.0418(17) 0.0384(14) 0.0386(16) 0.0085(12) -0.0129(13) -0.0247(14)
O6 0.0479(14) 0.0492(12) 0.0490(13) -0.0105(10) -0.0041(11) -0.0100(11)
C6 0.0298(14) 0.0355(13) 0.0386(15) -0.0018(11) -0.0108(12) -0.0157(12)
O7 0.0459(13) 0.0351(11) 0.0755(16) 0.0068(10) -0.0097(12) -0.0161(10)
C7 0.0360(16) 0.0398(15) 0.0527(19) -0.0032(14) -0.0173(15) -0.0172(13)
C8 0.0324(16) 0.0469(16) 0.0266(14) -0.0015(12) -0.0023(12) -0.0159(13)
C9 0.0348(16) 0.0399(15) 0.0298(14) 0.0105(12) -0.0093(12) -0.0170(13)
C10 0.0390(16) 0.0374(14) 0.0292(13) 0.0092(11) -0.0125(12) -0.0227(13)
C11 0.0398(18) 0.0455(17) 0.0422(17) 0.0048(13) -0.0093(14) -0.0250(15)
C12 0.057(2) 0.0583(19) 0.0547(19) 0.0103(15) -0.0168(17) -0.0414(18)
C13 0.074(2) 0.0484(18) 0.066(2) 0.0125(16) -0.0244(19) -0.0437(19)
C14 0.053(2) 0.0383(16) 0.0536(19) 0.0078(14) -0.0145(17) -0.0235(16)
C15 0.0414(16) 0.0369(14) 0.0312(14) 0.0096(11) -0.0107(12) -0.0215(13)
C16 0.0306(14) 0.0392(14) 0.0308(13) 0.0074(11) -0.0103(11) -0.0198(12)
C17 0.0373(17) 0.0491(16) 0.0342(15) 0.0025(12) -0.0097(13) -0.0255(14)
C18 0.050(2) 0.0564(18) 0.0508(18) 0.0008(15) -0.0187(16) -0.0338(16)
C19 0.052(2) 0.066(2) 0.055(2) 0.0140(16) -0.0197(16) -0.0445(18)
C20 0.0351(17) 0.0556(18) 0.0421(17) 0.0113(14) -0.0065(14) -0.0276(15)
C21 0.0340(15) 0.0410(14) 0.0286(13) 0.0090(11) -0.0093(12) -0.0210(13)
C22 0.087(3) 0.054(2) 0.060(3) -0.0034(18) -0.021(3) -0.035(2)
C23 0.068(3) 0.077(3) 0.049(2) 0.0042(19) -0.030(2) -0.028(2)
C24 0.084(3) 0.051(2) 0.122(4) 0.000(2) -0.013(3) -0.032(2)

loop_
_atom_type_symbol
_atom_type_description
_atom_type_scat_dispersion_real
_atom_type_scat_dispersion_imag
_atom_type_scat_source
C C 0.0033 0.0016 'International Tables Vol C Tables 4.2.6.8 and 6.1.1.4'
H H 0.0000 0.0000 'International Tables Vol C Tables 4.2.6.8 and 6.1.1.4'
N N 0.0061 0.0033 'International Tables Vol C Tables 4.2.6.8 and 6.1.1.4'
O O 0.0106 0.0060 'International Tables Vol C Tables 4.2.6.8 and 6.1.1.4'
S S 0.1246 0.1234 'International Tables Vol C Tables 4.2.6.8 and 6.1.1.4'
Mo Mo -1.6832 0.6857 'International Tables Vol C Tables 4.2.6.8 and 6.1.1.4'

loop_
_geom_angle_atom_site_label_1
_geom_angle_atom_site_label_2
_geom_angle_atom_site_label_3
_geom_angle
O4 Mo1 O3 105.24(10)
O4 Mo1 O2 97.78(9)
O3 Mo1 O2 99.29(9)
O4 Mo1 O1 95.01(9)
O3 Mo1 O1 98.37(8)
O2 Mo1 O1 154.61(8)
O4 Mo1 N1 93.07(9)
O3 Mo1 N1 161.67(9)
O2 Mo1 N1 78.63(7)
O1 Mo1 N1 78.86(7)
O4 Mo1 O5 168.02(8)
O3 Mo1 O5 86.69(9)
O2 Mo1 O5 81.07(8)
O1 Mo1 O5 81.89(7)
N1 Mo1 O5 74.99(7)
O5 S1A C22 106.23(17)
O5 S1A C23 103.79(17)
C22 S1A C23 98.7(2)
O5 S1B C23 110.2(5)
O5 S1B C22 110.4(6)
C23 S1B C22 98.9(4)
O5 S1B H22A 128.8(16)
C23 S1B H22A 109.0(16)
C22 S1B H22A 31.4(16)
O5 S1B H23C 131.7(15)
C23 S1B H23C 33.4(15)
C22 S1B H23C 107.0(15)
H22A S1B H23C 99(2)
C21 O1 Mo1 128.44(16)
C1 N1 C2 105.1(2)
C1 N1 Mo1 125.19(16)
C2 N1 Mo1 128.90(15)
N1 C1 N3 108.2(2)
N1 C1 C16 123.9(2)
N3 C1 C16 127.9(2)
S2A O1S S2B 49.4(2)
S2B C1S S2A 40.90(18)
S2B C1S H1SC 134.8
S2A C1S H1SC 138.1
S2B C1S H1SB 88.7
S2A C1S H1SB 48.7
H1SC C1S H1SB 116.8
S2B C1S H1SA 105.3
S2A C1S H1SA 114.1
H1SC C1S H1SA 106.6
H1SB C1S H1SA 98.6
C15 O2 Mo1 139.89(17)
C2 N2 N3 103.34(19)
N2 C2 N1 113.1(2)
N2 C2 C10 123.6(2)
N1 C2 C10 123.2(2)
O1S S2A C2S 115.3(3)
O1S S2A C1S 111.2(4)
C2S S2A C1S 99.2(3)
O1S S2A H1SB 117.6
C2S S2A H1SB 116.4
C1S S2A H1SB 29.2
O1S S2A H5S 133.9
C2S S2A H5S 39.0
C1S S2A H5S 110.7
H1SB S2A H5S 108.2
O1S S2B C1S 107.4(3)
O1S S2B C2S 107.7(2)
C1S S2B C2S 99.1(3)
S2A C2S S2B 41.09(17)
S2A C2S H6S 136.3
S2B C2S H6S 118.8
S2A C2S H5S 58.1
S2B C2S H5S 99.0
H6S C2S H5S 114.1
S2A C2S H4S 98.6
S2B C2S H4S 93.8
H6S C2S H4S 124.0
H5S C2S H4S 102.6
C1 N3 N2 110.18(19)
C1 N3 C3 129.97(19)
N2 N3 C3 119.05(19)
C4 C3 C9 121.6(2)
C4 C3 N3 119.2(2)
C9 C3 N3 119.1(2)
C3 C4 C5 119.0(3)
C3 C4 H4 122.7(18)
C5 C4 H4 118.3(18)
S1B O5 S1A 53.9(4)
S1B O5 Mo1 139.8(4)
S1A O5 Mo1 119.14(11)
C4 C5 C6 120.5(3)
C4 C5 H5 119.8(18)
C6 C5 H5 119.3(19)
C8 C6 C5 119.4(2)
C8 C6 C7 118.8(2)
C5 C6 C7 121.8(3)
C7 O7 C24 116.5(3)
O6 C7 O7 123.9(3)
O6 C7 C6 124.3(3)
O7 C7 C6 111.8(2)
C9 C8 C6 120.3(3)
C9 C8 H8 116.1(18)
C6 C8 H8 123.5(17)
C3 C9 C8 119.1(3)
C3 C9 H9 122.2(18)
C8 C9 H9 118.7(18)
C11 C10 C15 118.5(2)
C11 C10 C2 119.9(2)
C15 C10 C2 121.5(2)
C12 C11 C10 121.6(3)
C12 C11 H11 121.3(18)
C10 C11 H11 117.1(18)
C11 C12 C13 119.4(3)
C11 C12 H12 117.2(19)
C13 C12 H12 123.3(19)
C14 C13 C12 120.5(3)
C14 C13 H13 120.2(19)
C12 C13 H13 119.3(19)
C13 C14 C15 120.6(3)
C13 C14 H14 124(2)
C15 C14 H14 115(2)
O2 C15 C14 117.8(3)
O2 C15 C10 122.8(2)
C14 C15 C10 119.3(3)
C21 C16 C17 119.4(2)
C21 C16 C1 118.7(2)
C17 C16 C1 121.9(2)
C18 C17 C16 120.9(3)
C18 C17 H17 121.8(15)
C16 C17 H17 117.3(15)
C17 C18 C19 119.4(3)
C17 C18 H18 118.7(17)
C19 C18 H18 121.6(17)
C20 C19 C18 120.6(3)
C20 C19 H19 120.8(18)
C18 C19 H19 118.6(18)
C19 C20 C21 121.0(3)
C19 C20 H20 120.2(19)
C21 C20 H20 118.7(19)
O1 C21 C20 119.2(2)
O1 C21 C16 122.1(2)
C20 C21 C16 118.7(2)
S1A C22 S1B 44.0(3)
S1A C22 H22C 113(2)
S1B C22 H22C 125(2)
S1A C22 H22B 107(3)
S1B C22 H22B 121(3)
H22C C22 H22B 112(4)
S1A C22 H22A 112(3)
S1B C22 H22A 68(3)
H22C C22 H22A 101(3)
H22B C22 H22A 112(4)
S1B C23 S1A 44.3(3)
S1B C23 H23C 68(3)
S1A C23 H23C 111(3)
S1B C23 H23B 114(2)
S1A C23 H23B 106(2)
H23C C23 H23B 110(3)
S1B C23 H23A 134(3)
S1A C23 H23A 106(3)
H23C C23 H23A 116(4)
H23B C23 H23A 107(4)
O7 C24 H24A 109.5
O7 C24 H24B 109.5
H24A C24 H24B 109.5
O7 C24 H24C 109.5
H24A C24 H24C 109.5
H24B C24 H24C 109.5

loop_
_geom_bond_atom_site_label_1
_geom_bond_atom_site_label_2
_geom_bond_distance
Mo1 O4 1.695(2)
Mo1 O3 1.6992(18)
Mo1 O2 1.9473(18)
Mo1 O1 1.9616(18)
Mo1 N1 2.259(2)
Mo1 O5 2.2869(19)
S1A O5 1.5214(19)
S1A C22 1.769(4)
S1A C23 1.780(4)
S1B O5 1.411(8)
S1B C23 1.754(9)
S1B C22 1.789(9)
S1B H22A 1.69(4)
S1B H23C 1.65(4)
O1 C21 1.349(3)
N1 C1 1.341(3)
N1 C2 1.367(3)
C1 N3 1.346(3)
C1 C16 1.455(3)
O1S S2A 1.386(5)
O1S S2B 1.498(3)
C1S S2B 1.715(5)
C1S S2A 1.746(6)
C1S H1SC 0.7312
C1S H1SB 0.8722
C1S H1SA 0.8641
O2 C15 1.349(3)
N2 C2 1.319(3)
N2 N3 1.381(3)
C2 C10 1.457(3)
S2A C2S 1.706(5)
S2A H1SB 1.3408
S2A H5S 1.4594
S2B C2S 1.740(4)
C2S H6S 0.7867
C2S H5S 1.0833
C2S H4S 1.1681
N3 C3 1.436(3)
C3 C4 1.376(4)
C3 C9 1.378(4)
C4 C5 1.380(4)
C4 H4 0.87(3)
C5 C6 1.389(4)
C5 H5 0.89(3)
O6 C7 1.200(3)
C6 C8 1.386(4)
C6 C7 1.492(4)
O7 C7 1.333(4)
O7 C24 1.479(4)
C8 C9 1.382(4)
C8 H8 0.90(3)
C9 H9 0.85(3)
C10 C11 1.397(4)
C10 C15 1.401(4)
C11 C12 1.367(4)
C11 H11 0.86(3)
C12 C13 1.382(5)
C12 H12 1.01(3)
C13 C14 1.373(4)
C13 H13 0.89(3)
C14 C15 1.394(4)
C14 H14 0.89(3)
C16 C21 1.400(3)
C16 C17 1.401(3)
C17 C18 1.373(4)
C17 H17 0.92(3)
C18 C19 1.388(4)
C18 H18 0.93(3)
C19 C20 1.369(4)
C19 H19 0.91(3)
C20 C21 1.395(3)
C20 H20 0.88(3)
C22 H22C 0.90(4)
C22 H22B 0.92(4)
C22 H22A 0.94(5)
C23 H23C 0.98(4)
C23 H23B 0.97(4)
C23 H23A 0.83(4)
C24 H24A 0.9600
C24 H24B 0.9600
C24 H24C 0.9600

loop_
_geom_torsion_atom_site_label_1
_geom_torsion_atom_site_label_2
_geom_torsion_atom_site_label_3
_geom_torsion_atom_site_label_4
_geom_torsion
O4 Mo1 O1 C21 -42.1(2)
O3 Mo1 O1 C21 -148.3(2)
O2 Mo1 O1 C21 78.0(3)
N1 Mo1 O1 C21 50.1(2)
O5 Mo1 O1 C21 126.3(2)
O4 Mo1 N1 C1 76.1(2)
O3 Mo1 N1 C1 -101.3(3)
O2 Mo1 N1 C1 173.5(2)
O1 Mo1 N1 C1 -18.4(2)
O5 Mo1 N1 C1 -102.8(2)
O4 Mo1 N1 C2 -115.5(2)
O3 Mo1 N1 C2 67.0(3)
O2 Mo1 N1 C2 -18.2(2)
O1 Mo1 N1 C2 150.0(2)
O5 Mo1 N1 C2 65.5(2)
C2 N1 C1 N3 -0.8(3)
Mo1 N1 C1 N3 169.76(15)
C2 N1 C1 C16 176.7(2)
Mo1 N1 C1 C16 -12.7(3)
O4 Mo1 O2 C15 118.3(3)
O3 Mo1 O2 C15 -134.7(3)
O1 Mo1 O2 C15 -1.2(4)
N1 Mo1 O2 C15 26.7(3)
O5 Mo1 O2 C15 -49.6(3)
N3 N2 C2 N1 1.0(3)
N3 N2 C2 C10 -179.5(2)
C1 N1 C2 N2 -0.2(3)
Mo1 N1 C2 N2 -170.29(16)
C1 N1 C2 C10 -179.6(2)
Mo1 N1 C2 C10 10.3(3)
S2B O1S S2A C2S -56.3(3)
S2B O1S S2A C1S 55.6(3)
S2B C1S S2A O1S -56.7(3)
S2B C1S S2A C2S 65.1(3)
S2A O1S S2B C1S -55.2(3)
S2A O1S S2B C2S 50.7(3)
S2A C1S S2B O1S 49.1(3)
S2A C1S S2B C2S -62.8(3)
O1S S2A C2S S2B 55.9(3)
C1S S2A C2S S2B -63.0(3)
O1S S2B C2S S2A -46.6(3)
C1S S2B C2S S2A 65.0(3)
N1 C1 N3 N2 1.5(3)
C16 C1 N3 N2 -175.9(2)
N1 C1 N3 C3 -168.0(2)
C16 C1 N3 C3 14.6(4)
C2 N2 N3 C1 -1.6(3)
C2 N2 N3 C3 169.3(2)
C1 N3 C3 C4 44.9(4)
N2 N3 C3 C4 -123.8(2)
C1 N3 C3 C9 -137.1(3)
N2 N3 C3 C9 54.1(3)
C9 C3 C4 C5 0.7(4)
N3 C3 C4 C5 178.6(2)
C23 S1B O5 S1A -55.3(4)
C22 S1B O5 S1A 52.9(4)
C23 S1B O5 Mo1 -149.3(3)
C22 S1B O5 Mo1 -41.1(8)
C22 S1A O5 S1B -51.9(5)
C23 S1A O5 S1B 51.5(4)
C22 S1A O5 Mo1 80.5(2)
C23 S1A O5 Mo1 -175.99(18)
O4 Mo1 O5 S1B -117.0(7)
O3 Mo1 O5 S1B 68.3(6)
O2 Mo1 O5 S1B -31.6(6)
O1 Mo1 O5 S1B 167.3(6)
N1 Mo1 O5 S1B -112.2(6)
O4 Mo1 O5 S1A 175.7(4)
O3 Mo1 O5 S1A 1.02(13)
O2 Mo1 O5 S1A -98.93(13)
O1 Mo1 O5 S1A 99.97(13)
N1 Mo1 O5 S1A -179.46(14)
C3 C4 C5 C6 0.6(4)
C4 C5 C6 C8 -1.5(4)
C4 C5 C6 C7 179.0(2)
C24 O7 C7 O6 -1.2(4)
C24 O7 C7 C6 178.7(3)
C8 C6 C7 O6 -3.2(4)
C5 C6 C7 O6 176.2(3)
C8 C6 C7 O7 176.9(2)
C5 C6 C7 O7 -3.6(3)
C5 C6 C8 C9 1.2(4)
C7 C6 C8 C9 -179.3(2)
C4 C3 C9 C8 -1.0(4)
N3 C3 C9 C8 -178.9(2)
C6 C8 C9 C3 0.0(4)
N2 C2 C10 C11 2.3(4)
N1 C2 C10 C11 -178.3(2)
N2 C2 C10 C15 -176.9(2)
N1 C2 C10 C15 2.5(4)
C15 C10 C11 C12 1.0(4)
C2 C10 C11 C12 -178.3(3)
C10 C11 C12 C13 -1.2(5)
C11 C12 C13 C14 0.6(5)
C12 C13 C14 C15 0.2(5)
Mo1 O2 C15 C14 158.0(2)
Mo1 O2 C15 C10 -23.9(4)
C13 C14 C15 O2 177.8(3)
C13 C14 C15 C10 -0.4(5)
C11 C10 C15 O2 -178.2(2)
C2 C10 C15 O2 1.0(4)
C11 C10 C15 C14 -0.2(4)
C2 C10 C15 C14 179.1(3)
N1 C1 C16 C21 28.7(4)
N3 C1 C16 C21 -154.3(3)
N1 C1 C16 C17 -149.7(3)
N3 C1 C16 C17 27.3(4)
C21 C16 C17 C18 1.4(4)
C1 C16 C17 C18 179.8(3)
C16 C17 C18 C19 1.3(5)
C17 C18 C19 C20 -1.8(5)
C18 C19 C20 C21 -0.4(5)
Mo1 O1 C21 C20 131.3(2)
Mo1 O1 C21 C16 -51.1(3)
C19 C20 C21 O1 -179.2(3)
C19 C20 C21 C16 3.0(4)
C17 C16 C21 O1 178.8(2)
C1 C16 C21 O1 0.4(4)
C17 C16 C21 C20 -3.5(4)
C1 C16 C21 C20 178.1(3)
O5 S1A C22 S1B 46.3(4)
C23 S1A C22 S1B -60.9(4)
O5 S1B C22 S1A -53.0(4)
C23 S1B C22 S1A 62.6(4)
O5 S1B C23 S1A 54.4(4)
C22 S1B C23 S1A -61.3(4)
O5 S1A C23 S1B -46.8(4)
C22 S1A C23 S1B 62.4(4)
